data_7207733
loop_
_publ_author_name
'Millar, David I. A.'
'Maynard-Casely, Helen E.'
'Allan, David R.'
'Cumming, Adam S.'
'Lennie, Alistair R.'
'Mackay, Alexandra J.'
'Oswald, Iain D. H.'
'Tang, Chiu C.'
'Pulham, Colin R.'

_publ_section_title
;
 Crystal engineering of energetic materials: Co-crystals of CL-20
;
_journal_issue 10
_journal_name_full CrystEngComm
_journal_page_first 3742
_journal_paper_doi 10.1039/c2ce05796d
_journal_volume 14
_journal_year 2012
_chemical_formula_moiety 'C10 H17 N6 O9.50'
_chemical_formula_sum 'C10 H17 N6 O9.5'
_chemical_formula_weight 373.28
_chemical_name_systematic
;
2,4,6,8,10,12-hexanitrohexaazaisowurtzitane:
1,4-dioxane (1:4) Co-crystal
;
_space_group_IT_number 2
_symmetry_cell_setting triclinic
_symmetry_space_group_name_Hall '-P 1'
_symmetry_space_group_name_H-M 'P -1'
_atom_sites_solution_hydrogens geom
_atom_sites_solution_primary direct
_audit_creation_date 11-06-23
_audit_creation_method CRYSTALS_ver_12.87
_cell_angle_alpha 73.897(2)
_cell_angle_beta 89.527(2)
_cell_angle_gamma 85.057(2)
_cell_formula_units_Z 4
_cell_length_a 10.3061(3)
_cell_length_b 10.7691(3)
_cell_length_c 14.5298(4)
_cell_measurement_reflns_used 4401
_cell_measurement_temperature 150
_cell_measurement_theta_max 25
_cell_measurement_theta_min 2
_cell_volume 1543.38(8)
_computing_cell_refinement 'SAINT (Siemens ,1995)'
_computing_data_collection 'SMART (Siemens, 1993)'
_computing_data_reduction 'SAINT (Siemens ,1995)'
_computing_molecular_graphics 'CAMERON (Watkin et al., 1996)'
_computing_publication_material 'CRYSTALS (Betteridge et al., 2003)'
_computing_structure_refinement 'CRYSTALS (Betteridge et al., 2003)'
_computing_structure_solution 'SIR92 (Altomare et al., 1994)'
_diffrn_ambient_temperature 150
_diffrn_measured_fraction_theta_full 0.994
_diffrn_measured_fraction_theta_max 0.988
_diffrn_measurement_device 'Bruker SMART'
_diffrn_measurement_device_type Area
_diffrn_measurement_method \w/2\q
_diffrn_radiation_monochromator graphite
_diffrn_radiation_type 'Mo K\a'
_diffrn_radiation_wavelength 0.71073
_diffrn_reflns_av_R_equivalents 0.032
_diffrn_reflns_limit_h_max 12
_diffrn_reflns_limit_h_min -12
_diffrn_reflns_limit_k_max 13
_diffrn_reflns_limit_k_min -12
_diffrn_reflns_limit_l_max 18
_diffrn_reflns_limit_l_min -18
_diffrn_reflns_number 16796
_diffrn_reflns_theta_full 25.248
_diffrn_reflns_theta_max 26.576
_diffrn_reflns_theta_min 1.459
_diffrn_standards_number 0
_exptl_absorpt_coefficient_mu 0.143
_exptl_absorpt_correction_T_max 0.9732
_exptl_absorpt_correction_T_min 0.9635
_exptl_absorpt_correction_type none
_exptl_crystal_colour colourless
_exptl_crystal_density_diffrn 1.606
_exptl_crystal_density_method 'not measured'
_exptl_crystal_description block
_exptl_crystal_F_000 780
_exptl_crystal_size_max 0.370
_exptl_crystal_size_mid 0.260
_exptl_crystal_size_min 0.190
_refine_diff_density_max 1.03
_refine_diff_density_min -0.95
_refine_ls_extinction_method None
_refine_ls_goodness_of_fit_ref 0.9917
_refine_ls_hydrogen_treatment none
_refine_ls_matrix_type full
_refine_ls_number_parameters 514
_refine_ls_number_reflns 6352
_refine_ls_number_restraints 0
_refine_ls_R_factor_all 0.0738
_refine_ls_R_factor_gt 0.0710
_refine_ls_shift/su_max 0.0002803
_refine_ls_shift/su_mean 0.0002196
_refine_ls_structure_factor_coef Fsqd
_refine_ls_weighting_details
;
Method= Modified Sheldrick
w=1/[\s^2^(F^2^) + ( 0.05P)^2^ + 2.74P]
,where P=(max(Fo^2^,0) + 2Fc^2^)/3
;
_refine_ls_weighting_scheme calc
_refine_ls_wR_factor_all 0.1526
_refine_ls_wR_factor_gt 0.1482
_refine_ls_wR_factor_ref 0.1526
_reflns_limit_h_max 12
_reflns_limit_h_min -12
_reflns_limit_k_max 13
_reflns_limit_k_min -12
_reflns_limit_l_max 18
_reflns_limit_l_min 0
_reflns_number_gt 6066
_reflns_number_total 6375
_reflns_threshold_expression I>2.0\s(I)
_oxford_diffrn_Wilson_B_factor 2.86
_oxford_diffrn_Wilson_scale 59.54
_oxford_refine_ls_r_factor_ref 0.0738
_oxford_refine_ls_scale 0.17619(12)
_oxford_reflns_number_all 6352
_oxford_reflns_threshold_expression_ref I>-10.0\s(I)
_oxford_structure_analysis_title
;
CL-20:dioxane (1:4) Co-crystal
;
_cod_data_source_file c2ce05796d.txt
_cod_data_source_block cl20dxn
_cod_depositor_comments
;
The following automatic conversions were performed:

'_symmetry_cell_setting' value 'Triclinic' changed to 'triclinic'
according to /home/saulius/struct/CIF-dictionaries/cif_core.dic
dictionary named 'cif_core.dic' version 2.4.1 from 2010-06-29.

Automatic conversion script
Id: cif_fix_values 1715 2011-07-08 13:25:40Z adriana 
;
_cod_original_sg_symbol_H-M 'P -1 '
_cod_original_formula_sum 'C10 H17 N6 O9.50'
_cod_database_code 7207733

loop_
_symmetry_equiv_pos_as_xyz
x,y,z
-x,-y,-z

loop_
_atom_site_label
_atom_site_type_symbol
_atom_site_fract_x
_atom_site_fract_y
_atom_site_fract_z
_atom_site_U_iso_or_equiv
_atom_site_occupancy
_atom_site_adp_type
_atom_site_refinement_flags_posn
_atom_site_disorder_group
O1 O 1.09131(18) -0.12781(18) 1.00950(13) 0.0358 1.0000 Uani . .
N2 N 1.0196(2) -0.12690(19) 0.94270(15) 0.0287 1.0000 Uani . .
O3 O 0.90122(17) -0.11638(18) 0.94082(14) 0.0360 1.0000 Uani . .
N4 N 1.08011(19) -0.1440(2) 0.86168(14) 0.0271 1.0000 Uani . .
C5 C 1.0061(2) -0.1136(3) 0.77193(18) 0.0314 1.0000 Uani . .
N6 N 1.0990(2) -0.1706(3) 0.71591(19) 0.0454 1.0000 Uani . .
N7 N 1.0819(3) -0.3016(3) 0.7195(2) 0.0559 1.0000 Uani . .
O8 O 0.9719(2) -0.3330(2) 0.73010(17) 0.0532 1.0000 Uani . .
O9 O 1.1779(2) -0.3671(3) 0.7053(3) 0.0859 1.0000 Uani . .
C10 C 1.2315(3) -0.1465(3) 0.7429(2) 0.0416 1.0000 Uani . .
C11 C 1.2175(2) -0.1211(2) 0.84388(18) 0.0280 1.0000 Uani . .
N12 N 1.24751(19) 0.0099(2) 0.83539(14) 0.0261 1.0000 Uani . .
N13 N 1.30765(19) 0.0383(2) 0.91262(14) 0.0277 1.0000 Uani . .
O14 O 1.30944(19) 0.15212(18) 0.90822(15) 0.0405 1.0000 Uani . .
O15 O 1.35762(19) -0.05256(19) 0.97410(13) 0.0382 1.0000 Uani . .
C16 C 1.1735(2) 0.1118(3) 0.76585(18) 0.0315 1.0000 Uani . .
N17 N 1.03300(19) 0.1051(2) 0.78573(15) 0.0297 1.0000 Uani . .
C18 C 0.9798(2) 0.0362(3) 0.72326(17) 0.0336 1.0000 Uani . .
N19 N 1.0580(2) 0.0729(3) 0.63812(16) 0.0574 1.0000 Uani . .
C20 C 1.1909(3) 0.0863(4) 0.66501(19) 0.0466 1.0000 Uani . .
N21 N 1.2749(2) -0.0324(3) 0.67688(16) 0.0455 1.0000 Uani . .
N22 N 1.3335(3) -0.0518(6) 0.5930(2) 0.0837 1.0000 Uani . .
O23 O 1.3594(2) -0.1628(5) 0.5904(2) 0.1021 1.0000 Uani . .
O24 O 1.3592(3) 0.0472(5) 0.53372(19) 0.1235 1.0000 Uani . .
H25 H 1.2264 0.1600 0.6190 0.0546 1.0000 Uiso R .
N26 N 1.0075(2) 0.1275(2) 0.54980(15) 0.0347 1.0000 Uani . .
O27 O 1.0844(2) 0.1654(2) 0.48641(13) 0.0477 1.0000 Uani . .
O28 O 0.8897(2) 0.1306(3) 0.54174(16) 0.0616 1.0000 Uani . .
H29 H 0.8871 0.0608 0.7102 0.0389 1.0000 Uiso R .
N30 N 0.9629(2) 0.2247(2) 0.78732(16) 0.0356 1.0000 Uani . .
O31 O 0.84611(18) 0.2319(2) 0.77376(15) 0.0445 1.0000 Uani . .
O32 O 1.0252(2) 0.30321(19) 0.80815(16) 0.0439 1.0000 Uani . .
H33 H 1.1991 0.1955 0.7673 0.0367 1.0000 Uiso R .
H34 H 1.2754 -0.1822 0.8908 0.0330 1.0000 Uiso R .
H35 H 1.2932 -0.2219 0.7462 0.0497 1.0000 Uiso R .
H36 H 0.9259 -0.1555 0.7793 0.0366 1.0000 Uiso R .
O37 O 0.5340(2) -0.2503(3) 0.78792(16) 0.0545 1.0000 Uani . .
C38 C 0.5806(3) -0.1994(4) 0.8610(2) 0.0545 1.0000 Uani . .
C39 C 0.6100(3) -0.0618(4) 0.8196(2) 0.0551 1.0000 Uani . .
O40 O 0.70835(19) -0.0537(3) 0.74837(15) 0.0582 1.0000 Uani . .
C41 C 0.6663(3) -0.1070(4) 0.6757(2) 0.0579 1.0000 Uani . .
C42 C 0.6321(3) -0.2438(4) 0.7166(3) 0.0628 1.0000 Uani . .
H43 H 0.5993 -0.2777 0.6665 0.0725 1.0000 Uiso R .
H44 H 0.7090 -0.2976 0.7463 0.0724 1.0000 Uiso R .
H45 H 0.5914 -0.0528 0.6414 0.0696 1.0000 Uiso R .
H46 H 0.7369 -0.1068 0.6309 0.0700 1.0000 Uiso R .
H47 H 0.6424 -0.0283 0.8697 0.0655 1.0000 Uiso R .
H48 H 0.5326 -0.0090 0.7898 0.0655 1.0000 Uiso R .
H49 H 0.6602 -0.2497 0.8905 0.0649 1.0000 Uiso R .
H50 H 0.5139 -0.2011 0.9081 0.0645 1.0000 Uiso R .
O51 O 0.8434(2) -0.4217(2) 0.9527(2) 0.0601 1.0000 Uani . .
C52 C 0.8411(3) -0.5344(3) 0.9200(3) 0.0603 1.0000 Uani . .
C53 C 0.7087(3) -0.5849(3) 0.9333(3) 0.0612 1.0000 Uani . .
O54 O 0.6719(2) -0.6147(2) 1.0314(2) 0.0581 1.0000 Uani . .
C55 C 0.6744(3) -0.5024(3) 1.0651(3) 0.0610 1.0000 Uani . .
C56 C 0.8070(3) -0.4504(3) 1.0500(3) 0.0649 1.0000 Uani . .
H57 H 0.8716 -0.5164 1.0880 0.0755 1.0000 Uiso R .
H58 H 0.8052 -0.3724 1.0705 0.0759 1.0000 Uiso R .
H59 H 0.6084 -0.4368 1.0284 0.0714 1.0000 Uiso R .
H60 H 0.6513 -0.5248 1.1323 0.0718 1.0000 Uiso R .
H61 H 0.6441 -0.5198 0.8952 0.0721 1.0000 Uiso R .
H62 H 0.7094 -0.6633 0.9120 0.0721 1.0000 Uiso R .
H63 H 0.9052 -0.6001 0.9567 0.0718 1.0000 Uiso R .
H64 H 0.8649 -0.5121 0.8525 0.0720 1.0000 Uiso R .
H65 H 1.1428 0.5746 0.3809 0.0588 1.0000 Uiso R .
C66 C 1.0764(3) 0.5251(3) 0.4194(2) 0.0493 1.0000 Uani . .
O67 O 0.9666(2) 0.6127(2) 0.42314(16) 0.0510 1.0000 Uani . .
C68 C 0.8708(3) 0.5415(3) 0.4818(2) 0.0531 1.0000 Uani . .
H69 H 0.8439 0.4756 0.4523 0.0630 1.0000 Uiso R .
H70 H 0.7961 0.6021 0.4858 0.0628 1.0000 Uiso R .
H71 H 1.0514 0.4614 0.3888 0.0591 1.0000 Uiso R .
C72 C 1.5406(5) 0.2296(5) 0.6630(5) 0.0436 0.5188 Uani . 2
C73 C 1.4741(5) 0.2908(6) 0.5648(4) 0.0364 0.4812 Uani . 1
C74 C 1.6129(10) 0.3023(10) 0.5903(10) 0.0478 0.4812 Uani . 1
C75 C 1.5779(11) 0.3473(10) 0.5891(8) 0.0507 0.5188 Uani . 2
O76 O 1.6190(8) 0.4073(8) 0.6303(7) 0.0454 0.4812 Uani . 1
O77 O 1.5865(8) 0.4515(7) 0.6306(8) 0.0529 0.5188 Uani . 2
C78 C 1.5425(6) 0.3887(6) 0.7132(5) 0.0437 0.4812 Uani . 1
C79 C 1.4647(6) 0.4785(6) 0.6728(5) 0.0467 0.5188 Uani . 2
C80 C 1.4024(7) 0.3769(7) 0.6875(6) 0.0408 0.4812 Uani . 1
C81 C 1.4240(7) 0.3600(6) 0.7436(6) 0.0446 0.5188 Uani . 2
O82 O 1.4167(4) 0.2555(4) 0.7016(4) 0.0402 0.5188 Uani . 2
O83 O 1.3936(4) 0.2721(4) 0.6467(4) 0.0348 0.4812 Uani . 1
H84 H 1.3486 0.3614 0.7443 0.0507 0.4812 Uiso R 1
H85 H 1.3373 0.3796 0.7684 0.0565 0.5188 Uiso R 2
H86 H 1.4872 0.3322 0.7968 0.0560 0.5188 Uiso R 2
H87 H 1.3683 0.4572 0.6415 0.0500 0.4812 Uiso R 1
H88 H 1.3974 0.5121 0.6221 0.0570 0.5188 Uiso R 2
H89 H 1.5470 0.4626 0.7395 0.0531 0.4812 Uiso R 1
H90 H 1.4770 0.5450 0.7057 0.0570 0.5188 Uiso R 2
H91 H 1.5760 0.3097 0.7603 0.0529 0.4812 Uiso R 1
H92 H 1.6652 0.3270 0.5675 0.0587 0.5188 Uiso R 2
H93 H 1.6643 0.3179 0.5315 0.0673 0.4812 Uiso R 1
H94 H 1.5166 0.3728 0.5355 0.0582 0.5188 Uiso R 2
H95 H 1.4410 0.3700 0.5171 0.0463 0.4812 Uiso R 1
H96 H 1.6485 0.2223 0.6363 0.0671 0.4812 Uiso R 1
H97 H 1.4706 0.2180 0.5390 0.0458 0.4812 Uiso R 1
H98 H 1.6057 0.2051 0.7145 0.0519 0.5188 Uiso R 2
H99 H 1.5347 0.1592 0.6333 0.0521 0.5188 Uiso R 2

loop_
_atom_site_aniso_label
_atom_site_aniso_U_11
_atom_site_aniso_U_22
_atom_site_aniso_U_33
_atom_site_aniso_U_23
_atom_site_aniso_U_13
_atom_site_aniso_U_12
O1 0.0411(10) 0.0384(11) 0.0271(9) -0.0084(8) -0.0027(8) -0.0006(8)
N2 0.0329(11) 0.0231(10) 0.0296(11) -0.0063(8) 0.0030(9) -0.0026(8)
O3 0.0293(10) 0.0413(11) 0.0400(10) -0.0144(9) 0.0100(8) -0.0079(8)
N4 0.0246(10) 0.0292(11) 0.0292(10) -0.0112(9) 0.0008(8) -0.0005(8)
C5 0.0226(12) 0.0464(15) 0.0306(13) -0.0197(12) 0.0023(10) -0.0032(10)
N6 0.0238(11) 0.0788(19) 0.0513(15) -0.0472(14) 0.0023(10) -0.0051(11)
N7 0.0388(14) 0.080(2) 0.0703(19) -0.0596(17) -0.0052(13) 0.0036(13)
O8 0.0377(12) 0.0679(15) 0.0689(15) -0.0431(13) -0.0010(10) -0.0063(10)
O9 0.0409(13) 0.116(2) 0.143(3) -0.110(2) -0.0049(15) 0.0094(14)
C10 0.0224(12) 0.070(2) 0.0451(16) -0.0382(15) -0.0009(11) 0.0007(12)
C11 0.0232(11) 0.0309(13) 0.0318(13) -0.0133(10) -0.0012(9) 0.0020(9)
N12 0.0239(10) 0.0314(11) 0.0231(10) -0.0080(8) -0.0006(8) -0.0011(8)
N13 0.0228(10) 0.0364(12) 0.0269(10) -0.0134(9) 0.0028(8) -0.0034(8)
O14 0.0387(11) 0.0328(10) 0.0553(12) -0.0194(9) -0.0008(9) -0.0092(8)
O15 0.0402(11) 0.0413(11) 0.0312(10) -0.0078(8) -0.0123(8) 0.0001(8)
C16 0.0223(12) 0.0378(14) 0.0280(12) 0.0014(11) 0.0028(9) -0.0028(10)
N17 0.0210(10) 0.0302(11) 0.0322(11) 0.0000(9) 0.0018(8) -0.0001(8)
C18 0.0214(12) 0.0513(16) 0.0242(12) -0.0044(11) 0.0015(9) -0.0027(11)
N19 0.0225(12) 0.113(3) 0.0216(11) 0.0053(13) -0.0012(9) -0.0050(13)
C20 0.0226(13) 0.085(2) 0.0230(13) 0.0000(14) 0.0017(10) -0.0034(13)
N21 0.0224(11) 0.092(2) 0.0270(11) -0.0250(13) 0.0056(9) -0.0032(12)
N22 0.0213(13) 0.201(5) 0.0318(16) -0.047(2) -0.0046(11) 0.022(2)
O23 0.0347(14) 0.229(4) 0.075(2) -0.107(3) -0.0060(12) 0.026(2)
O24 0.0514(17) 0.253(5) 0.0258(13) 0.006(2) 0.0125(12) 0.058(2)
N26 0.0336(12) 0.0457(13) 0.0243(11) -0.0103(10) -0.0030(9) 0.0022(10)
O27 0.0447(12) 0.0721(15) 0.0224(9) -0.0081(9) 0.0045(8) -0.0017(10)
O28 0.0340(12) 0.107(2) 0.0385(12) -0.0094(12) -0.0119(9) -0.0109(12)
N30 0.0311(12) 0.0345(12) 0.0325(12) 0.0039(10) 0.0023(9) 0.0019(9)
O31 0.0244(10) 0.0524(13) 0.0484(12) -0.0031(10) -0.0005(8) 0.0068(8)
O32 0.0391(11) 0.0346(11) 0.0538(13) -0.0059(9) 0.0008(9) -0.0013(9)
O37 0.0311(11) 0.0804(17) 0.0488(13) -0.0147(12) 0.0044(9) 0.0011(10)
C38 0.0283(14) 0.096(3) 0.0322(15) -0.0085(16) 0.0046(12) 0.0047(15)
C39 0.0273(14) 0.108(3) 0.0325(15) -0.0231(17) 0.0035(12) -0.0061(16)
O40 0.0249(10) 0.120(2) 0.0345(11) -0.0260(12) 0.0064(8) -0.0161(11)
C41 0.0262(14) 0.118(3) 0.0309(15) -0.0221(18) 0.0059(12) -0.0117(17)
C42 0.0347(17) 0.108(3) 0.0485(19) -0.030(2) 0.0021(14) 0.0070(18)
O51 0.0355(11) 0.0269(10) 0.117(2) -0.0179(12) 0.0213(13) -0.0048(8)
C52 0.0404(17) 0.0277(15) 0.112(3) -0.0188(17) 0.0196(18) 0.0004(12)
C53 0.0447(18) 0.0309(16) 0.108(3) -0.0188(18) 0.0121(19) -0.0045(13)
O54 0.0398(12) 0.0280(11) 0.101(2) -0.0091(12) 0.0174(12) -0.0058(9)
C55 0.0402(17) 0.0328(16) 0.107(3) -0.0168(18) 0.0155(18) 0.0022(13)
C56 0.0398(18) 0.0399(18) 0.119(4) -0.028(2) 0.010(2) -0.0051(14)
C66 0.062(2) 0.0401(17) 0.0463(17) -0.0133(14) 0.0000(15) -0.0005(14)
O67 0.0616(14) 0.0367(11) 0.0468(12) -0.0017(9) -0.0028(10) 0.0065(10)
C68 0.0555(19) 0.0445(18) 0.0518(19) -0.0037(15) -0.0058(15) 0.0058(15)
C72 0.032(3) 0.033(3) 0.064(4) -0.009(3) 0.002(3) -0.007(2)
C73 0.038(3) 0.033(3) 0.041(3) -0.012(2) 0.008(2) -0.008(2)
C74 0.031(5) 0.041(6) 0.069(6) -0.013(5) 0.002(4) -0.002(4)
C75 0.044(6) 0.042(6) 0.056(5) 0.002(5) 0.020(4) -0.007(4)
O76 0.038(4) 0.043(5) 0.055(3) -0.009(4) 0.001(3) -0.017(3)
O77 0.043(4) 0.032(4) 0.081(4) -0.008(4) 0.019(3) -0.014(3)
C78 0.051(4) 0.037(3) 0.044(3) -0.009(3) -0.006(3) -0.013(3)
C79 0.041(3) 0.036(3) 0.064(4) -0.013(3) 0.009(3) -0.009(2)
C80 0.044(4) 0.041(4) 0.040(4) -0.014(3) 0.008(3) -0.009(3)
C81 0.047(4) 0.034(3) 0.055(4) -0.012(3) 0.007(3) -0.014(3)
O82 0.035(2) 0.033(2) 0.053(3) -0.011(2) 0.010(2) -0.0137(17)
O83 0.036(2) 0.035(2) 0.035(2) -0.010(2) 0.007(2) -0.0116(17)

loop_
_atom_type_symbol
_atom_type_scat_dispersion_real
_atom_type_scat_dispersion_imag
_atom_type_scat_Cromer_Mann_a1
_atom_type_scat_Cromer_Mann_b1
_atom_type_scat_Cromer_Mann_a2
_atom_type_scat_Cromer_Mann_b2
_atom_type_scat_Cromer_Mann_a3
_atom_type_scat_Cromer_Mann_b3
_atom_type_scat_Cromer_Mann_a4
_atom_type_scat_Cromer_Mann_b4
_atom_type_scat_Cromer_Mann_c
_atom_type_scat_source
C 0.0033 0.0016 2.3100 20.8439 1.0200 10.2075 1.5886 0.5687 0.8650 51.6512 0.2156 'International Tables Vol C 4.2.6.8 and 6.1.1.4'
H 0.0000 0.0000 0.4930 10.5109 0.3229 26.1257 0.1402 3.1424 0.0408 57.7998 0.0030 'International Tables Vol C 4.2.6.8 and 6.1.1.4'
N 0.0061 0.0033 12.2126 0.0057 3.1322 9.8933 2.0125 28.9975 1.1663 0.5826 -11.5290 'International Tables Vol C 4.2.6.8 and 6.1.1.4'
O 0.0106 0.0060 3.0485 13.2771 2.2868 5.7011 1.5463 0.3239 0.8670 32.9089 0.2508 'International Tables Vol C 4.2.6.8 and 6.1.1.4'

loop_
_geom_angle_atom_site_label_1
_geom_angle_site_symmetry_1
_geom_angle_atom_site_label_2
_geom_angle_atom_site_label_3
_geom_angle
_geom_angle_publ_flag
O1 . N2 O3 127.3(2) yes
O1 . N2 N4 116.1(2) yes
O3 . N2 N4 116.5(2) yes
N2 . N4 C5 119.52(19) yes
N2 . N4 C11 121.30(19) yes
C5 . N4 C11 110.94(19) yes
N4 . C5 N6 99.21(19) yes
N4 . C5 C18 113.2(2) yes
N6 . C5 C18 109.8(2) yes
N4 . C5 H36 112.1 no
N6 . C5 H36 111.0 no
C18 . C5 H36 111.0 no
C5 . N6 N7 114.5(2) yes
C5 . N6 C10 107.33(19) yes
N7 . N6 C10 115.4(2) yes
N6 . N7 O8 116.3(2) yes
N6 . N7 O9 116.5(3) yes
O8 . N7 O9 127.0(3) yes
N6 . C10 C11 105.7(2) yes
N6 . C10 N21 110.9(2) yes
C11 . C10 N21 108.3(2) yes
N6 . C10 H35 110.5 no
C11 . C10 H35 110.6 no
N21 . C10 H35 110.7 no
C10 . C11 N4 99.69(18) yes
C10 . C11 N12 108.5(2) yes
N4 . C11 N12 114.75(19) yes
C10 . C11 H34 111.1 no
N4 . C11 H34 112.2 no
N12 . C11 H34 110.1 no
C11 . N12 N13 119.58(19) yes
C11 . N12 C16 117.0(2) yes
N13 . N12 C16 119.4(2) yes
N12 . N13 O14 116.4(2) yes
N12 . N13 O15 116.8(2) yes
O14 . N13 O15 126.7(2) yes
N12 . C16 N17 109.85(19) yes
N12 . C16 C20 108.5(2) yes
N17 . C16 C20 105.1(2) yes
N12 . C16 H33 110.4 no
N17 . C16 H33 109.8 no
C20 . C16 H33 113.1 no
C16 . N17 C18 107.5(2) yes
C16 . N17 N30 115.4(2) yes
C18 . N17 N30 116.2(2) yes
C5 . C18 N17 108.32(19) yes
C5 . C18 N19 109.5(2) yes
N17 . C18 N19 102.9(2) yes
C5 . C18 H29 111.1 no
N17 . C18 H29 111.9 no
N19 . C18 H29 112.8 no
C18 . N19 C20 109.8(2) yes
C18 . N19 N26 123.6(2) yes
C20 . N19 N26 123.2(2) yes
C16 . C20 N19 102.7(2) yes
C16 . C20 N21 108.2(2) yes
N19 . C20 N21 112.3(3) yes
C16 . C20 H25 111.1 no
N19 . C20 H25 110.7 no
N21 . C20 H25 111.6 no
C20 . N21 C10 116.0(2) yes
C20 . N21 N22 116.4(3) yes
C10 . N21 N22 115.3(3) yes
N21 . N22 O23 117.5(4) yes
N21 . N22 O24 114.7(5) yes
O23 . N22 O24 127.6(3) yes
N19 . N26 O27 116.6(2) yes
N19 . N26 O28 116.2(2) yes
O27 . N26 O28 127.2(2) yes
N17 . N30 O31 116.0(2) yes
N17 . N30 O32 116.3(2) yes
O31 . N30 O32 127.6(2) yes
C38 . O37 C42 108.8(2) yes
O37 . C38 C39 110.3(3) yes
O37 . C38 H49 110.4 no
C39 . C38 H49 108.2 no
O37 . C38 H50 109.1 no
C39 . C38 H50 108.0 no
H49 . C38 H50 110.7 no
C38 . C39 O40 110.3(3) yes
C38 . C39 H47 109.7 no
O40 . C39 H47 108.1 no
C38 . C39 H48 110.4 no
O40 . C39 H48 108.3 no
H47 . C39 H48 109.9 no
C39 . O40 C41 109.6(2) yes
O40 . C41 C42 111.5(3) yes
O40 . C41 H45 109.3 no
C42 . C41 H45 110.3 no
O40 . C41 H46 108.3 no
C42 . C41 H46 108.7 no
H45 . C41 H46 108.6 no
C41 . C42 O37 110.7(3) yes
C41 . C42 H43 110.7 no
O37 . C42 H43 108.3 no
C41 . C42 H44 109.3 no
O37 . C42 H44 108.5 no
H43 . C42 H44 109.3 no
C52 . O51 C56 109.8(3) yes
O51 . C52 C53 110.7(3) yes
O51 . C52 H63 108.3 no
C53 . C52 H63 109.4 no
O51 . C52 H64 108.5 no
C53 . C52 H64 110.8 no
H63 . C52 H64 109.1 no
C52 . C53 O54 111.1(3) yes
C52 . C53 H61 109.7 no
O54 . C53 H61 108.7 no
C52 . C53 H62 109.6 no
O54 . C53 H62 108.9 no
H61 . C53 H62 108.8 no
C53 . O54 C55 109.9(3) yes
O54 . C55 C56 110.5(3) yes
O54 . C55 H59 107.5 no
C56 . C55 H59 109.6 no
O54 . C55 H60 108.9 no
C56 . C55 H60 111.4 no
H59 . C55 H60 108.9 no
C55 . C56 O51 111.8(3) yes
C55 . C56 H57 108.6 no
O51 . C56 H57 108.3 no
C55 . C56 H58 109.0 no
O51 . C56 H58 109.0 no
H57 . C56 H58 110.1 no
C68 2_766 C66 H65 110.0 no
C68 2_766 C66 O67 110.6(3) yes
H65 . C66 O67 108.1 no
C68 2_766 C66 H71 109.8 no
H65 . C66 H71 108.9 no
O67 . C66 H71 109.4 no
C66 . O67 C68 108.3(2) yes
C66 2_766 C68 O67 111.3(3) yes
C66 2_766 C68 H69 108.8 no
O67 . C68 H69 108.9 no
C66 2_766 C68 H70 109.4 no
O67 . C68 H70 108.4 no
H69 . C68 H70 110.0 no
C75 . C72 O82 110.4(5) yes
C75 . C72 H98 109.1 no
O82 . C72 H98 109.0 no
C75 . C72 H99 109.2 no
O82 . C72 H99 108.5 no
H98 . C72 H99 110.6 no
C74 . C73 O83 111.2(7) yes
C74 . C73 H95 109.2 no
O83 . C73 H95 108.9 no
C74 . C73 H97 109.5 no
O83 . C73 H97 108.6 no
H95 . C73 H97 109.4 no
C73 . C74 O76 110.0(7) yes
C73 . C74 H93 108.4 no
O76 . C74 H93 109.3 no
C73 . C74 H96 110.1 no
O76 . C74 H96 109.4 no
H93 . C74 H96 109.5 no
C72 . C75 O77 110.2(9) yes
C72 . C75 H92 107.7 no
O77 . C75 H92 106.7 no
C72 . C75 H94 111.4 no
O77 . C75 H94 110.3 no
H92 . C75 H94 110.5 no
C74 . O76 C78 110.2(9) yes
C75 . O77 C79 110.1(8) yes
O76 . C78 C80 109.5(6) yes
O76 . C78 H89 109.1 no
C80 . C78 H89 110.1 no
O76 . C78 H91 109.3 no
C80 . C78 H91 109.4 no
H89 . C78 H91 109.5 no
O77 . C79 C81 111.0(6) yes
O77 . C79 H88 109.5 no
C81 . C79 H88 110.1 no
O77 . C79 H90 107.5 no
C81 . C79 H90 109.2 no
H88 . C79 H90 109.4 no
C78 . C80 O83 111.2(5) yes
C78 . C80 H84 110.7 no
O83 . C80 H84 107.8 no
C78 . C80 H87 109.2 no
O83 . C80 H87 109.0 no
H84 . C80 H87 108.9 no
C79 . C81 O82 111.7(6) yes
C79 . C81 H85 109.4 no
O82 . C81 H85 108.5 no
C79 . C81 H86 109.5 no
O82 . C81 H86 108.3 no
H85 . C81 H86 109.3 no
C81 . O82 C72 108.7(4) yes
C80 . O83 C73 108.9(5) yes

loop_
_geom_bond_atom_site_label_1
_geom_bond_atom_site_label_2
_geom_bond_site_symmetry_2
_geom_bond_distance
_geom_bond_publ_flag
O1 N2 . 1.222(3) yes
N2 O3 . 1.216(3) yes
N2 N4 . 1.377(3) yes
N4 C5 . 1.458(3) yes
N4 C11 . 1.467(3) yes
C5 N6 . 1.456(3) yes
C5 C18 . 1.572(4) yes
C5 H36 . 0.967 no
N6 N7 . 1.423(4) yes
N6 C10 . 1.488(3) yes
N7 O8 . 1.207(3) yes
N7 O9 . 1.215(3) yes
C10 C11 . 1.568(3) yes
C10 N21 . 1.437(4) yes
C10 H35 . 0.978 no
C11 N12 . 1.442(3) yes
C11 H34 . 0.972 no
N12 N13 . 1.404(3) yes
N12 C16 . 1.435(3) yes
N13 O14 . 1.211(3) yes
N13 O15 . 1.207(3) yes
C16 N17 . 1.478(3) yes
C16 C20 . 1.570(4) yes
C16 H33 . 0.966 no
N17 C18 . 1.458(3) yes
N17 N30 . 1.427(3) yes
C18 N19 . 1.450(3) yes
C18 H29 . 0.975 no
N19 C20 . 1.457(4) yes
N19 N26 . 1.343(3) yes
C20 N21 . 1.449(4) yes
C20 H25 . 0.981 no
N21 N22 . 1.415(4) yes
N22 O23 . 1.214(6) yes
N22 O24 . 1.217(6) yes
N26 O27 . 1.216(3) yes
N26 O28 . 1.217(3) yes
N30 O31 . 1.214(3) yes
N30 O32 . 1.207(3) yes
O37 C38 . 1.426(4) yes
O37 C42 . 1.434(4) yes
C38 C39 . 1.493(5) yes
C38 H49 . 0.976 no
C38 H50 . 0.964 no
C39 O40 . 1.433(3) yes
C39 H47 . 0.971 no
C39 H48 . 0.969 no
O40 C41 . 1.421(4) yes
C41 C42 . 1.499(6) yes
C41 H45 . 0.976 no
C41 H46 . 0.973 no
C42 H43 . 0.975 no
C42 H44 . 0.968 no
O51 C52 . 1.423(4) yes
O51 C56 . 1.415(5) yes
C52 C53 . 1.505(4) yes
C52 H63 . 0.968 no
C52 H64 . 0.977 no
C53 O54 . 1.427(5) yes
C53 H61 . 0.975 no
C53 H62 . 0.976 no
O54 C55 . 1.428(4) yes
C55 C56 . 1.512(4) yes
C55 H59 . 0.980 no
C55 H60 . 0.971 no
C56 H57 . 0.980 no
C56 H58 . 0.965 no
H65 C66 . 0.978 no
C66 C68 2_766 1.499(4) yes
C66 O67 . 1.420(4) yes
C66 H71 . 0.968 no
O67 C68 . 1.430(4) yes
C68 H69 . 0.984 no
C68 H70 . 0.978 no
C72 C75 . 1.494(11) yes
C72 O82 . 1.427(7) yes
C72 H98 . 0.975 no
C72 H99 . 0.977 no
C73 C74 . 1.505(12) yes
C73 O83 . 1.422(7) yes
C73 H95 . 0.975 no
C73 H97 . 0.962 no
C74 O76 . 1.413(14) yes
C74 H93 . 0.984 no
C74 H96 . 0.977 no
C75 O77 . 1.422(14) yes
C75 H92 . 0.977 no
C75 H94 . 0.970 no
O76 C78 . 1.410(12) yes
O77 C79 . 1.436(10) yes
C78 C80 . 1.519(9) yes
C78 H89 . 0.978 no
C78 H91 . 0.970 no
C79 C81 . 1.489(9) yes
C79 H88 . 0.986 no
C79 H90 . 0.981 no
C80 O83 . 1.423(8) yes
C80 H84 . 0.974 no
C80 H87 . 0.974 no
C81 O82 . 1.428(8) yes
C81 H85 . 0.988 no
C81 H86 . 0.979 no

loop_
_geom_hbond_atom_site_label_D
_geom_hbond_atom_site_label_H
_geom_hbond_atom_site_label_A
_geom_hbond_site_symmetry_A
_geom_hbond_angle_DHA
_geom_hbond_distance_DH
_geom_hbond_distance_HA
_geom_hbond_distance_DA
_geom_hbond_publ_flag
C20 H25 O83 . 126 0.98 2.29 2.976(7) yes
C18 H29 O40 . 132 0.97 2.28 3.025(7) yes
C11 H34 O54 2_747 147 0.97 2.19 3.048(7) yes
C10 H35 O37 1_655 128 0.98 2.53 3.228(7) yes
C5 H36 O40 . 127 0.97 2.40 3.083(7) yes
C38 H49 O51 . 166 0.98 2.51 3.467(7) yes
C38 H50 O15 1_455 142 0.96 2.54 3.352(7) yes
C52 H64 O8 . 139 0.98 2.56 3.354(7) yes
C66 H65 O76 2_866 143 0.98 2.48 3.312(7) yes
C66 H71 O8 2_756 163 0.97 2.52 3.455(7) yes
C73 H95 O77 2_866 162 0.97 2.45 3.393(7) yes
C73 H97 O24 . 146 0.96 2.27 3.114(7) yes
